data_4336666
loop_
_publ_author_name
'Hyun Sun Ahn'
'Dong Woo Lee'
'Kang Min Ok'

_publ_section_title
;
 From an Open Framework to a Layered and a Hexagonal Tungsten Oxide
 Structure: Controlled Transformation Reactions of an Extended Solid-State
 Material, Cs3Ga7(SeO3)12 to Ga(OH)(SeO3) and KGa3(SeO4)2(OH)6
;
_journal_name_full 'Inorganic Chemistry'
_journal_page_first 12726
_journal_page_last 12730
_journal_paper_doi 10.1021/ic402274s
_journal_volume 52
_journal_year 2013
_chemical_formula_sum 'Cs3 Ga7 O36 Se12'
_chemical_formula_weight 2410.29
_chemical_name_systematic
;
 ?
;
_space_group_IT_number 223
_symmetry_cell_setting cubic
_symmetry_space_group_name_Hall '-P 4n 2 3'
_symmetry_space_group_name_H-M 'P m -3 n'
_atom_sites_solution_primary direct
_atom_sites_solution_secondary difmap
_cell_angle_alpha 90
_cell_angle_beta 90
_cell_angle_gamma 90
_cell_formula_units_Z 2
_cell_length_a 12.7106(10)
_cell_length_b 12.7106(10)
_cell_length_c 12.7106(10)
_cell_measurement_temperature 298.0(2)
_cell_volume 2053.5(3)
_computing_structure_refinement 'SHELXL-97 (Sheldrick, 1997)'
_diffrn_ambient_temperature 298.0(2)
_diffrn_measured_fraction_theta_full 0.998
_diffrn_measured_fraction_theta_max 0.998
_diffrn_measurement_device_type 'Bruker SMART Breeze'
_diffrn_measurement_method CCD
_diffrn_radiation_monochromator graphite
_diffrn_radiation_type MoK\a
_diffrn_radiation_wavelength 0.71073
_diffrn_reflns_av_R_equivalents 0.0743
_diffrn_reflns_av_unetI/netI 0.0206
_diffrn_reflns_limit_h_max 16
_diffrn_reflns_limit_h_min -16
_diffrn_reflns_limit_k_max 16
_diffrn_reflns_limit_k_min -16
_diffrn_reflns_limit_l_max 16
_diffrn_reflns_limit_l_min -16
_diffrn_reflns_number 16438
_diffrn_reflns_theta_full 28.22
_diffrn_reflns_theta_max 28.22
_diffrn_reflns_theta_min 3.21
_exptl_absorpt_coefficient_mu 17.884
_exptl_absorpt_correction_T_max 0.71
_exptl_absorpt_correction_T_min 0.62
_exptl_absorpt_correction_type empirical
_exptl_absorpt_process_details
; 
 SADABS(Blessing, 1995) 
;
_exptl_crystal_colour Colorless
_exptl_crystal_density_diffrn 3.898
_exptl_crystal_description Block
_exptl_crystal_F_000 2159.3
_exptl_crystal_size_max 0.031
_exptl_crystal_size_mid 0.023
_exptl_crystal_size_min 0.019
_refine_diff_density_max 0.546
_refine_diff_density_min -0.294
_refine_diff_density_rms 0.08
_refine_ls_extinction_coef 0.00023(3)
_refine_ls_extinction_expression Fc^*^=kFc[1+0.001xFc^2^\l^3^/sin(2\q)]^-1/4^
_refine_ls_extinction_method SHELXL
_refine_ls_goodness_of_fit_ref 1
_refine_ls_matrix_type full
_refine_ls_number_parameters 35
_refine_ls_number_reflns 486
_refine_ls_number_restraints 0
_refine_ls_restrained_S_all 1
_refine_ls_R_factor_all 0.0235
_refine_ls_R_factor_gt 0.0161
_refine_ls_shift/su_max 0.016
_refine_ls_shift/su_mean 0.002
_refine_ls_structure_factor_coef Fsqd
_refine_ls_weighting_details 'calc w=1/[\s^2^(Fo^2^)+(0.0121P)^2^+0.0000P] where P=(Fo^2^+2Fc^2^)/3'
_refine_ls_weighting_scheme calc
_refine_ls_wR_factor_gt 0.0301
_refine_ls_wR_factor_ref 0.0311
_reflns_number_gt 396
_reflns_number_total 486
_reflns_threshold_expression >2s\(I)
_cod_data_source_file ic402274s_si_002_1.cif
_cod_data_source_block Cs3Ga7(SeO3)12
_cod_original_cell_volume 2053.52(3)
_cod_database_code 4336666

loop_
_symmetry_equiv_pos_as_xyz
'x, y, z'
'-x, -y, z'
'-x, y, -z'
'x, -y, -z'
'z, x, y'
'z, -x, -y'
'-z, -x, y'
'-z, x, -y'
'y, z, x'
'-y, z, -x'
'y, -z, -x'
'-y, -z, x'
'y+1/2, x+1/2, -z+1/2'
'-y+1/2, -x+1/2, -z+1/2'
'y+1/2, -x+1/2, z+1/2'
'-y+1/2, x+1/2, z+1/2'
'x+1/2, z+1/2, -y+1/2'
'-x+1/2, z+1/2, y+1/2'
'-x+1/2, -z+1/2, -y+1/2'
'x+1/2, -z+1/2, y+1/2'
'z+1/2, y+1/2, -x+1/2'
'z+1/2, -y+1/2, x+1/2'
'-z+1/2, y+1/2, x+1/2'
'-z+1/2, -y+1/2, -x+1/2'
'-x, -y, -z'
'x, y, -z'
'x, -y, z'
'-x, y, z'
'-z, -x, -y'
'-z, x, y'
'z, x, -y'
'z, -x, y'
'-y, -z, -x'
'y, -z, x'
'-y, z, x'
'y, z, -x'
'-y-1/2, -x-1/2, z-1/2'
'y-1/2, x-1/2, z-1/2'
'-y-1/2, x-1/2, -z-1/2'
'y-1/2, -x-1/2, -z-1/2'
'-x-1/2, -z-1/2, y-1/2'
'x-1/2, -z-1/2, -y-1/2'
'x-1/2, z-1/2, y-1/2'
'-x-1/2, z-1/2, -y-1/2'
'-z-1/2, -y-1/2, x-1/2'
'-z-1/2, y-1/2, -x-1/2'
'z-1/2, -y-1/2, -x-1/2'
'z-1/2, y-1/2, x-1/2'

loop_
_atom_site_label
_atom_site_type_symbol
_atom_site_fract_x
_atom_site_fract_y
_atom_site_fract_z
_atom_site_U_iso_or_equiv
_atom_site_adp_type
_atom_site_occupancy
_atom_site_symmetry_multiplicity
_atom_site_calc_flag
_atom_site_refinement_flags
Cs1 Cs 0.5 0.25 0 0.028(4) Uani 0.31(4) 8 d SP
Cs1' Cs 0.5 0.2863(11) 0 0.0311(14) Uani 0.35(2) 4 d SP
Se1 Se 0.17483(3) 0.26106(3) 0 0.01751(11) Uani 1 2 d S
Ga1 Ga 0.25 0.5 0 0.01813(18) Uani 1 8 d S
Ga2 Ga 0.25 0.25 -0.25 0.01393(15) Uani 1 6 d S
O1 O 0.15302(19) 0.3934(2) 0 0.0244(6) Uani 1 2 d S
O2 O 0.26138(14) 0.24271(15) -0.09697(12) 0.0290(5) Uani 1 1 d .

loop_
_atom_site_aniso_label
_atom_site_aniso_U_11
_atom_site_aniso_U_22
_atom_site_aniso_U_33
_atom_site_aniso_U_23
_atom_site_aniso_U_13
_atom_site_aniso_U_12
Cs1 0.0240(11) 0.037(11) 0.0240(11) 0 0 0
Cs1' 0.0232(8) 0.045(4) 0.0254(8) 0 0 0
Se1 0.0167(2) 0.0170(2) 0.0188(2) 0 0 -0.00295(15)
Ga1 0.0198(4) 0.0173(3) 0.0173(3) 0 0 0
Ga2 0.01393(15) 0.01393(15) 0.01393(15) -0.00109(15) -0.00109(15) 0.00109(15)
O1 0.0202(14) 0.0186(13) 0.0345(15) 0 0 -0.0020(11)
O2 0.0283(11) 0.0451(12) 0.0137(9) -0.0006(9) -0.0006(8) 0.0116(9)

loop_
_atom_type_symbol
_atom_type_description
_atom_type_scat_dispersion_real
_atom_type_scat_dispersion_imag
_atom_type_scat_source
O O 0.0106 0.006 'International Tables Vol C Tables 4.2.6.8 and 6.1.1.4'
Ga Ga 0.2307 1.6083 'International Tables Vol C Tables 4.2.6.8 and 6.1.1.4'
Se Se -0.0929 2.2259 'International Tables Vol C Tables 4.2.6.8 and 6.1.1.4'
Cs Cs -0.368 2.1192 'International Tables Vol C Tables 4.2.6.8 and 6.1.1.4'

loop_
_geom_angle_atom_site_label_1
_geom_angle_atom_site_label_2
_geom_angle_atom_site_label_3
_geom_angle
_geom_angle_site_symmetry_1
_geom_angle_site_symmetry_3
Cs1' Cs1 O2 88.38(3) 45_665 3_655
Cs1' Cs1 O2 91.62(3) 45_665 22_554
O2 Cs1 O2 134.25(6) 3_655 22_554
Cs1' Cs1 O2 91.62(3) 45_665 24
O2 Cs1 O2 45.88(6) 3_655 24
O2 Cs1 O2 176.76(7) 22_554 24
Cs1' Cs1 O2 91.62(3) 45_665 45_665
O2 Cs1 O2 90.046(2) 3_655 45_665
O2 Cs1 O2 44.21(6) 22_554 45_665
O2 Cs1 O2 135.65(6) 24 45_665
Cs1' Cs1 O2 88.38(3) 45_665 28_655
O2 Cs1 O2 44.21(6) 3_655 28_655
O2 Cs1 O2 90.046(2) 22_554 28_655
O2 Cs1 O2 90.046(2) 24 28_655
O2 Cs1 O2 45.88(6) 45_665 28_655
Cs1' Cs1 O2 88.38(3) 45_665 .
O2 Cs1 O2 176.76(7) 3_655 .
O2 Cs1 O2 45.88(6) 22_554 .
O2 Cs1 O2 134.25(6) 24 .
O2 Cs1 O2 90.046(2) 45_665 .
O2 Cs1 O2 135.65(6) 28_655 .
Cs1' Cs1 O2 91.62(3) 45_665 47_666
O2 Cs1 O2 90.046(2) 3_655 47_666
O2 Cs1 O2 135.65(6) 22_554 47_666
O2 Cs1 O2 44.21(6) 24 47_666
O2 Cs1 O2 176.76(7) 45_665 47_666
O2 Cs1 O2 134.25(6) 28_655 47_666
O2 Cs1 O2 90.046(2) . 47_666
Cs1' Cs1 O2 88.38(3) 45_665 26
O2 Cs1 O2 135.65(6) 3_655 26
O2 Cs1 O2 90.046(2) 22_554 26
O2 Cs1 O2 90.046(2) 24 26
O2 Cs1 O2 134.25(6) 45_665 26
O2 Cs1 O2 176.76(7) 28_655 26
O2 Cs1 O2 44.21(6) . 26
O2 Cs1 O2 45.88(6) 47_666 26
Cs1' Cs1 Se1 91.948(5) 45_665 3_655
O2 Cs1 Se1 22.40(3) 3_655 3_655
O2 Cs1 Se1 112.03(3) 22_554 3_655
O2 Cs1 Se1 67.85(3) 24 3_655
O2 Cs1 Se1 67.85(3) 45_665 3_655
O2 Cs1 Se1 22.40(3) 28_655 3_655
O2 Cs1 Se1 157.89(3) . 3_655
O2 Cs1 Se1 112.03(3) 47_666 3_655
O2 Cs1 Se1 157.89(3) 26 3_655
Cs1' Cs1 Se1 91.948(5) 45_665 .
O2 Cs1 Se1 157.89(3) 3_655 .
O2 Cs1 Se1 67.85(3) 22_554 .
O2 Cs1 Se1 112.03(3) 24 .
O2 Cs1 Se1 112.03(3) 45_665 .
O2 Cs1 Se1 157.89(3) 28_655 .
O2 Cs1 Se1 22.40(3) . .
O2 Cs1 Se1 67.85(3) 47_666 .
O2 Cs1 Se1 22.40(3) 26 .
Se1 Cs1 Se1 176.105(9) 3_655 .
Cs1' Cs1 Se1 88.052(5) 45_665 45_665
O2 Cs1 Se1 112.03(3) 3_655 45_665
O2 Cs1 Se1 22.40(3) 22_554 45_665
O2 Cs1 Se1 157.89(3) 24 45_665
O2 Cs1 Se1 22.40(3) 45_665 45_665
O2 Cs1 Se1 67.85(3) 28_655 45_665
O2 Cs1 Se1 67.85(3) . 45_665
O2 Cs1 Se1 157.89(3) 47_666 45_665
O2 Cs1 Se1 112.03(3) 26 45_665
Se1 Cs1 Se1 90.1 3_655 45_665
Se1 Cs1 Se1 90.1 . 45_665
Cs1' Cs1' O2 83.6(2) 45_665 22_554
Cs1' Cs1' O2 83.6(2) 45_665 45_665
O2 Cs1' O2 43.94(6) 22_554 45_665
Cs1' Cs1' O2 83.6(2) 45_665 24
O2 Cs1' O2 167.1(5) 22_554 24
O2 Cs1' O2 134.03(14) 45_665 24
Cs1' Cs1' O2 83.6(2) 45_665 47_666
O2 Cs1' O2 134.03(14) 22_554 47_666
O2 Cs1' O2 167.1(5) 45_665 47_666
O2 Cs1' O2 43.94(6) 24 47_666
Cs1' Cs1' O2 80.4(2) 45_665 3_655
O2 Cs1' O2 131.67(16) 22_554 3_655
O2 Cs1' O2 88.93(7) 45_665 3_655
O2 Cs1' O2 45.40(6) 24 3_655
O2 Cs1' O2 88.93(7) 47_666 3_655
Cs1' Cs1' O2 80.4(2) 45_665 .
O2 Cs1' O2 45.40(6) 22_554 .
O2 Cs1' O2 88.93(7) 45_665 .
O2 Cs1' O2 131.67(16) 24 .
O2 Cs1' O2 88.93(7) 47_666 .
O2 Cs1' O2 160.8(5) 3_655 .
Cs1' Cs1' O2 80.4(2) 45_665 28_655
O2 Cs1' O2 88.93(7) 22_554 28_655
O2 Cs1' O2 45.40(6) 45_665 28_655
O2 Cs1' O2 88.93(7) 24 28_655
O2 Cs1' O2 131.67(16) 47_666 28_655
O2 Cs1' O2 43.58(6) 3_655 28_655
O2 Cs1' O2 131.97(19) . 28_655
Cs1' Cs1' O2 80.4(2) 45_665 26
O2 Cs1' O2 88.93(7) 22_554 26
O2 Cs1' O2 131.67(16) 45_665 26
O2 Cs1' O2 88.93(7) 24 26
O2 Cs1' O2 45.40(6) 47_666 26
O2 Cs1' O2 131.97(19) 3_655 26
O2 Cs1' O2 43.58(6) . 26
O2 Cs1' O2 160.8(5) 28_655 26
Cs1' Cs1' O1 138.89(15) 45_665 17
O2 Cs1' O1 129.2(3) 22_554 17
O2 Cs1' O1 103.2(2) 45_665 17
O2 Cs1' O1 62.39(12) 24 17
O2 Cs1' O1 86.57(16) 47_666 17
O2 Cs1' O1 59.56(10) 3_655 17
O2 Cs1' O1 139.3(4) . 17
O2 Cs1' O1 76.84(13) 28_655 17
O2 Cs1' O1 118.6(2) 26 17
Cs1' Cs1' O1 138.89(15) 45_665 43_665
O2 Cs1' O1 86.57(16) 22_554 43_665
O2 Cs1' O1 62.39(12) 45_665 43_665
O2 Cs1' O1 103.2(2) 24 43_665
O2 Cs1' O1 129.2(3) 47_666 43_665
O2 Cs1' O1 76.84(13) 3_655 43_665
O2 Cs1' O1 118.6(2) . 43_665
O2 Cs1' O1 59.56(10) 28_655 43_665
O2 Cs1' O1 139.3(4) 26 43_665
O1 Cs1' O1 44.14(16) 17 43_665
Cs1' Cs1' O1 138.89(15) 45_665 19
O2 Cs1' O1 103.2(2) 22_554 19
O2 Cs1' O1 129.2(3) 45_665 19
O2 Cs1' O1 86.57(16) 24 19
O2 Cs1' O1 62.39(12) 47_666 19
O2 Cs1' O1 118.6(2) 3_655 19
O2 Cs1' O1 76.84(13) . 19
O2 Cs1' O1 139.3(4) 28_655 19
O2 Cs1' O1 59.56(10) 26 19
O1 Cs1' O1 65.3(2) 17 19
O1 Cs1' O1 82.2(3) 43_665 19
O2 Se1 O2 95.25(11) 26 .
O2 Se1 O1 104.19(9) 26 .
O2 Se1 O1 104.19(9) . .
O2 Se1 Cs1 48.42(6) 26 .
O2 Se1 Cs1 48.42(6) . .
O1 Se1 Cs1 101.30(8) . .
O2 Se1 Cs1' 49.72(8) 26 .
O2 Se1 Cs1' 49.72(8) . .
O1 Se1 Cs1' 94.9(2) . .
Cs1 Se1 Cs1' 6.39(19) . .
O2 Se1 Cs1' 47.73(6) 26 45_665
O2 Se1 Cs1' 47.73(6) . 45_665
O1 Se1 Cs1' 107.6(2) . 45_665
Cs1 Se1 Cs1' 6.34(19) . 45_665
Cs1' Se1 Cs1' 12.7(4) . 45_665
O1 Ga1 O1 116.94(9) 19 .
O1 Ga1 O1 116.94(9) 19 27_565
O1 Ga1 O1 95.40(16) . 27_565
O1 Ga1 O1 95.40(16) 19 41_665
O1 Ga1 O1 116.94(9) . 41_665
O1 Ga1 O1 116.94(9) 27_565 41_665
O1 Ga1 Cs1' 59.23(9) 19 25_665
O1 Ga1 Cs1' 172.83(17) . 25_665
O1 Ga1 Cs1' 91.78(17) 27_565 25_665
O1 Ga1 Cs1' 59.23(9) 41_665 25_665
O1 Ga1 Cs1' 172.83(17) 19 41_665
O1 Ga1 Cs1' 59.23(9) . 41_665
O1 Ga1 Cs1' 59.23(9) 27_565 41_665
O1 Ga1 Cs1' 91.78(17) 41_665 41_665
Cs1' Ga1 Cs1' 125.30(18) 25_665 41_665
O1 Ga1 Cs1' 91.78(17) 19 17_455
O1 Ga1 Cs1' 59.23(9) . 17_455
O1 Ga1 Cs1' 59.23(9) 27_565 17_455
O1 Ga1 Cs1' 172.83(17) 41_665 17_455
Cs1' Ga1 Cs1' 125.30(18) 25_665 17_455
Cs1' Ga1 Cs1' 81.0(3) 41_665 17_455
O1 Ga1 Cs1' 59.23(9) 19 .
O1 Ga1 Cs1' 91.78(17) . .
O1 Ga1 Cs1' 172.83(17) 27_565 .
O1 Ga1 Cs1' 59.23(9) 41_665 .
Cs1' Ga1 Cs1' 81.0(3) 25_665 .
Cs1' Ga1 Cs1' 125.30(18) 41_665 .
Cs1' Ga1 Cs1' 125.30(18) 17_455 .
O2 Ga2 O2 95.74(11) 22_554 11
O2 Ga2 O2 81.64(11) 22_554 .
O2 Ga2 O2 91.72(8) 11 .
O2 Ga2 O2 91.72(8) 22_554 14_554
O2 Ga2 O2 81.64(11) 11 14_554
O2 Ga2 O2 170.14(11) . 14_554
O2 Ga2 O2 170.14(11) 22_554 8
O2 Ga2 O2 91.72(8) 11 8
O2 Ga2 O2 91.72(8) . 8
O2 Ga2 O2 95.74(11) 14_554 8
O2 Ga2 O2 91.72(8) 22_554 18_554
O2 Ga2 O2 170.14(11) 11 18_554
O2 Ga2 O2 95.74(11) . 18_554
O2 Ga2 O2 91.72(8) 14_554 18_554
O2 Ga2 O2 81.64(11) 8 18_554
Se1 O1 Ga1 128.34(14) . .
Se1 O1 Cs1' 117.29(11) . 17_455
Ga1 O1 Cs1' 94.89(7) . 17_455
Se1 O1 Cs1' 117.29(11) . 41_665
Ga1 O1 Cs1' 94.89(7) . 41_665
Cs1' O1 Cs1' 97.8(3) 17_455 41_665
Se1 O2 Ga2 132.87(10) . .
Se1 O2 Cs1 109.18(7) . .
Ga2 O2 Cs1 116.24(7) . .
Se1 O2 Cs1' 110.26(7) . 45_665
Ga2 O2 Cs1' 116.50(7) . 45_665
Cs1 O2 Cs1' 8.0(2) . 45_665
Se1 O2 Cs1' 107.74(9) . .
Ga2 O2 Cs1' 115.44(8) . .
Cs1 O2 Cs1' 8.0(2) . .
Cs1' O2 Cs1' 16.0(5) 45_665 .

loop_
_geom_bond_atom_site_label_1
_geom_bond_atom_site_label_2
_geom_bond_distance
_geom_bond_site_symmetry_2
Cs1 Cs1' 0.461(14) 45_665
Cs1 O2 3.2752(18) 3_655
Cs1 O2 3.2752(18) 22_554
Cs1 O2 3.2752(18) 24
Cs1 O2 3.2752(18) 45_665
Cs1 O2 3.2752(18) 28_655
Cs1 O2 3.2752(18) .
Cs1 O2 3.2752(18) 47_666
Cs1 O2 3.2752(18) 26
Cs1 Se1 4.1355(4) 3_655
Cs1 Se1 4.1355(4) .
Cs1 Se1 4.1355(4) 45_665
Cs1' Cs1' 0.92(3) 45_665
Cs1' O2 3.295(2) 22_554
Cs1' O2 3.295(2) 45_665
Cs1' O2 3.295(2) 24
Cs1' O2 3.295(2) 47_666
Cs1' O2 3.320(3) 3_655
Cs1' O2 3.320(3) .
Cs1' O2 3.320(3) 28_655
Cs1' O2 3.320(3) 26
Cs1' O1 3.605(11) 17
Cs1' O1 3.605(11) 43_665
Cs1' O1 3.605(11) 19
Se1 O2 1.6685(17) 26
Se1 O2 1.6685(17) .
Se1 O1 1.705(3) .
Se1 Cs1' 4.177(2) 45_665
Ga1 O1 1.832(2) 19
Ga1 O1 1.832(2) .
Ga1 O1 1.832(2) 27_565
Ga1 O1 1.832(2) 41_665
Ga1 Cs1' 4.180(9) 25_665
Ga1 Cs1' 4.180(9) 41_665
Ga1 Cs1' 4.180(9) 17_455
Ga2 O2 1.9526(16) 22_554
Ga2 O2 1.9526(16) 11
Ga2 O2 1.9526(16) .
Ga2 O2 1.9526(16) 14_554
Ga2 O2 1.9526(16) 8
Ga2 O2 1.9526(16) 18_554
O1 Cs1' 3.605(11) 17_455
O1 Cs1' 3.605(11) 41_665
O2 Cs1' 3.295(2) 45_665
